data_7046574
loop_
_publ_author_name
'Zhai, Yuan-Qi'
'Deng, Yi-Fei'
'Zheng, Yan-Zhen'

_publ_section_title
;
 Pseudotetrahedral cobalt(ii) complexes with PNP-ligands showing uniaxial
 magnetic anisotropy.
;
_journal_issue 27
_journal_name_full 'Dalton transactions (Cambridge, England : 2003)'
_journal_page_first 8874
_journal_page_last 8878
_journal_paper_doi 10.1039/c8dt01683f
_journal_volume 47
_journal_year 2018
_chemical_formula_sum 'C40 H33 Co N3 P2 S2'
_chemical_formula_weight 740.68
_space_group_IT_number 14
_space_group_name_Hall '-P 2ybc'
_space_group_name_H-M_alt 'P 1 21/c 1'
_symmetry_cell_setting monoclinic
_symmetry_space_group_name_Hall '-P 2ybc'
_symmetry_space_group_name_H-M 'P 1 21/c 1'
_atom_sites_solution_hydrogens geom
_atom_sites_solution_primary direct
_atom_sites_solution_secondary difmap
_audit_block_doi 10.5517/ccdc.csd.cc1zcs59
_audit_creation_method SHELXL-97
_audit_update_record
;
2018-03-09 deposited with the CCDC.
2018-06-05 downloaded from the CCDC.
;
_cell_angle_alpha 90.00
_cell_angle_beta 114.070(8)
_cell_angle_gamma 90.00
_cell_formula_units_Z 4
_cell_length_a 10.221(2)
_cell_length_b 18.725(4)
_cell_length_c 21.287(4)
_cell_measurement_reflns_used 6502
_cell_measurement_temperature 296(2)
_cell_measurement_theta_max 24.92
_cell_measurement_theta_min 2.18
_cell_volume 3719.8(13)
_computing_cell_refinement 'Bruker SMART'
_computing_data_collection 'Bruker SMART'
_computing_data_reduction 'Bruker SAINT'
_computing_molecular_graphics 'Bruker SHELXTL'
_computing_publication_material 'Bruker SHELXTL'
_computing_structure_refinement 'Bruker SHELXTL'
_computing_structure_solution 'Bruker SHELXTL'
_diffrn_ambient_temperature 296(2)
_diffrn_measured_fraction_theta_full 0.992
_diffrn_measured_fraction_theta_max 0.992
_diffrn_measurement_device_type 'CCD area detector'
_diffrn_measurement_method 'phi and omega scans'
_diffrn_radiation_monochromator graphite
_diffrn_radiation_source 'fine-focus sealed tube'
_diffrn_radiation_type MoK\a
_diffrn_radiation_wavelength 0.71073
_diffrn_reflns_av_R_equivalents 0.0448
_diffrn_reflns_av_sigmaI/netI 0.0488
_diffrn_reflns_limit_h_max 13
_diffrn_reflns_limit_h_min -13
_diffrn_reflns_limit_k_max 24
_diffrn_reflns_limit_k_min -24
_diffrn_reflns_limit_l_max 27
_diffrn_reflns_limit_l_min -25
_diffrn_reflns_number 34215
_diffrn_reflns_theta_full 27.67
_diffrn_reflns_theta_max 27.67
_diffrn_reflns_theta_min 1.51
_exptl_absorpt_coefficient_mu 0.692
_exptl_absorpt_correction_T_max 0.835
_exptl_absorpt_correction_T_min 0.767
_exptl_absorpt_correction_type multi-scan
_exptl_crystal_colour green
_exptl_crystal_density_diffrn 1.323
_exptl_crystal_density_method 'not measured'
_exptl_crystal_description block
_exptl_crystal_F_000 1532
_exptl_crystal_size_max 0.45
_exptl_crystal_size_mid 0.32
_exptl_crystal_size_min 0.26
_refine_diff_density_max 0.463
_refine_diff_density_min -0.428
_refine_diff_density_rms 0.052
_refine_ls_extinction_method none
_refine_ls_goodness_of_fit_ref 1.004
_refine_ls_hydrogen_treatment mixed
_refine_ls_matrix_type full
_refine_ls_number_parameters 435
_refine_ls_number_reflns 8632
_refine_ls_number_restraints 0
_refine_ls_restrained_S_all 1.004
_refine_ls_R_factor_all 0.0904
_refine_ls_R_factor_gt 0.0464
_refine_ls_shift/su_max 0.012
_refine_ls_shift/su_mean 0.000
_refine_ls_structure_factor_coef Fsqd
_refine_ls_weighting_details 'calc w=1/[\s^2^(Fo^2^)+(0.0503P)^2^+1.3704P] where P=(Fo^2^+2Fc^2^)/3'
_refine_ls_weighting_scheme calc
_refine_ls_wR_factor_gt 0.1006
_refine_ls_wR_factor_ref 0.1175
_reflns_number_gt 5429
_reflns_number_total 8632
_reflns_threshold_expression >2sigma(I)
_cod_data_source_file c8dt01683f2.cif
_cod_data_source_block a_CCDC1
_cod_depositor_comments 'Adding full bibliography for 7046573--7046574.cif.'
_cod_original_sg_symbol_H-M 'P 21/c'
_cod_database_code 7046574

loop_
_symmetry_equiv_pos_as_xyz
'x, y, z'
'-x, y+1/2, -z+1/2'
'-x, -y, -z'
'x, -y-1/2, z-1/2'

loop_
_atom_site_label
_atom_site_type_symbol
_atom_site_fract_x
_atom_site_fract_y
_atom_site_fract_z
_atom_site_U_iso_or_equiv
_atom_site_adp_type
_atom_site_occupancy
_atom_site_symmetry_multiplicity
_atom_site_calc_flag
_atom_site_refinement_flags
Co1 Co 0.49676(4) 0.735565(19) 0.798411(18) 0.04147(11) Uani 1 1 d .
S1 S 0.77159(11) 0.52700(5) 0.84203(8) 0.1162(5) Uani 1 1 d .
S2 S 0.72125(13) 0.93915(6) 0.91556(7) 0.1002(4) Uani 1 1 d .
P1 P 0.28108(7) 0.71498(3) 0.81133(4) 0.03799(16) Uani 1 1 d .
P2 P 0.45265(7) 0.76972(3) 0.68397(4) 0.03860(16) Uani 1 1 d .
N1 N 0.3229(2) 0.85333(11) 0.75609(11) 0.0434(5) Uani 1 1 d .
H1 H 0.4138 0.8554 0.7673 0.052 Uiso 1 1 d R
N2 N 0.6044(3) 0.64755(14) 0.81765(14) 0.0623(7) Uani 1 1 d .
N3 N 0.6102(3) 0.80702(15) 0.86382(13) 0.0573(6) Uani 1 1 d .
C1 C 0.2865(3) 0.65237(13) 0.87751(14) 0.0431(6) Uani 1 1 d .
C2 C 0.4172(3) 0.63662(15) 0.92959(15) 0.0523(7) Uani 1 1 d .
H2 H 0.4998 0.6582 0.9303 0.063 Uiso 1 1 calc R
C3 C 0.4265(4) 0.58853(18) 0.98130(17) 0.0707(10) Uani 1 1 d .
H3 H 0.5150 0.5779 1.0164 0.085 Uiso 1 1 calc R
C4 C 0.3051(5) 0.55711(18) 0.98009(19) 0.0764(11) Uani 1 1 d .
H4 H 0.3110 0.5257 1.0150 0.092 Uiso 1 1 calc R
C5 C 0.1751(4) 0.57130(18) 0.9281(2) 0.0737(10) Uani 1 1 d .
H5 H 0.0929 0.5492 0.9273 0.088 Uiso 1 1 calc R
C6 C 0.1658(4) 0.61872(16) 0.87661(17) 0.0606(8) Uani 1 1 d .
H6 H 0.0772 0.6280 0.8410 0.073 Uiso 1 1 calc R
C7 C 0.2310(3) 0.80086(13) 0.83478(13) 0.0387(6) Uani 1 1 d .
C8 C 0.1781(3) 0.80964(15) 0.88509(14) 0.0447(6) Uani 1 1 d .
H8 H 0.1524 0.7695 0.9032 0.054 Uiso 1 1 calc R
C9 C 0.1627(3) 0.87685(16) 0.90898(15) 0.0503(7) Uani 1 1 d .
C10 C 0.1106(4) 0.88545(19) 0.96536(19) 0.0767(10) Uani 1 1 d .
H10A H 0.1755 0.8617 1.0062 0.115 Uiso 1 1 calc R
H10B H 0.0169 0.8648 0.9510 0.115 Uiso 1 1 calc R
H10C H 0.1064 0.9353 0.9749 0.115 Uiso 1 1 calc R
C11 C 0.1997(3) 0.93543(16) 0.88091(16) 0.0583(8) Uani 1 1 d .
H11 H 0.1907 0.9808 0.8966 0.070 Uiso 1 1 calc R
C12 C 0.2500(3) 0.92868(15) 0.83009(16) 0.0538(8) Uani 1 1 d .
H12 H 0.2729 0.9692 0.8114 0.065 Uiso 1 1 calc R
C13 C 0.2663(3) 0.86144(14) 0.80695(14) 0.0426(6) Uani 1 1 d .
C14 C 0.1363(3) 0.68311(13) 0.73408(14) 0.0403(6) Uani 1 1 d .
C15 C -0.0010(3) 0.70864(18) 0.71104(18) 0.0688(10) Uani 1 1 d .
H15 H -0.0236 0.7439 0.7357 0.083 Uiso 1 1 calc R
C16 C -0.1062(4) 0.6820(2) 0.6511(2) 0.0919(14) Uani 1 1 d .
H16 H -0.1993 0.6993 0.6359 0.110 Uiso 1 1 calc R
C17 C -0.0751(5) 0.6310(2) 0.61420(19) 0.0824(12) Uani 1 1 d .
H17 H -0.1464 0.6135 0.5739 0.099 Uiso 1 1 calc R
C18 C 0.0606(5) 0.60533(19) 0.63623(19) 0.0751(10) Uani 1 1 d .
H18 H 0.0821 0.5703 0.6109 0.090 Uiso 1 1 calc R
C19 C 0.1674(3) 0.63117(16) 0.69630(16) 0.0576(8) Uani 1 1 d .
H19 H 0.2601 0.6134 0.7112 0.069 Uiso 1 1 calc R
C20 C 0.2239(3) 0.84218(13) 0.68582(14) 0.0402(6) Uani 1 1 d .
C21 C 0.0848(3) 0.86686(15) 0.66109(16) 0.0511(7) Uani 1 1 d .
H21 H 0.0524 0.8921 0.6896 0.061 Uiso 1 1 calc R
C22 C -0.0059(3) 0.85355(17) 0.59330(17) 0.0603(8) Uani 1 1 d .
H22 H -0.1002 0.8694 0.5770 0.072 Uiso 1 1 calc R
C23 C 0.0389(3) 0.81763(17) 0.54904(16) 0.0554(8) Uani 1 1 d .
C24 C -0.0644(4) 0.8026(2) 0.47569(18) 0.0870(12) Uani 1 1 d .
H24A H -0.1282 0.7648 0.4752 0.131 Uiso 1 1 calc R
H24B H -0.0117 0.7885 0.4493 0.131 Uiso 1 1 calc R
H24C H -0.1188 0.8448 0.4560 0.131 Uiso 1 1 calc R
C25 C 0.1801(3) 0.79457(15) 0.57459(15) 0.0492(7) Uani 1 1 d .
H25 H 0.2131 0.7709 0.5455 0.059 Uiso 1 1 calc R
C26 C 0.2732(3) 0.80613(13) 0.64287(13) 0.0399(6) Uani 1 1 d .
C27 C 0.4783(3) 0.70988(14) 0.62288(14) 0.0423(6) Uani 1 1 d .
C28 C 0.4984(3) 0.73551(16) 0.56689(15) 0.0545(7) Uani 1 1 d .
H28 H 0.4970 0.7845 0.5594 0.065 Uiso 1 1 calc R
C29 C 0.5206(3) 0.6892(2) 0.52153(16) 0.0656(9) Uani 1 1 d .
H29 H 0.5335 0.7072 0.4837 0.079 Uiso 1 1 calc R
C30 C 0.5234(3) 0.6172(2) 0.53219(19) 0.0685(9) Uani 1 1 d .
H30 H 0.5377 0.5860 0.5016 0.082 Uiso 1 1 calc R
C31 C 0.5051(4) 0.59132(18) 0.5881(2) 0.0709(10) Uani 1 1 d .
H31 H 0.5078 0.5423 0.5955 0.085 Uiso 1 1 calc R
C32 C 0.4826(3) 0.63706(15) 0.63357(17) 0.0571(8) Uani 1 1 d .
H32 H 0.4703 0.6188 0.6714 0.068 Uiso 1 1 calc R
C33 C 0.5753(3) 0.84321(13) 0.69345(13) 0.0396(6) Uani 1 1 d .
C34 C 0.5321(3) 0.91049(15) 0.66729(16) 0.0545(8) Uani 1 1 d .
H34 H 0.4354 0.9200 0.6419 0.065 Uiso 1 1 calc R
C35 C 0.6329(4) 0.96418(17) 0.67891(18) 0.0699(9) Uani 1 1 d .
H35 H 0.6034 1.0093 0.6603 0.084 Uiso 1 1 calc R
C36 C 0.7744(4) 0.95144(18) 0.71718(18) 0.0669(9) Uani 1 1 d .
H36 H 0.8411 0.9878 0.7247 0.080 Uiso 1 1 calc R
C37 C 0.8182(3) 0.88538(18) 0.74441(18) 0.0632(9) Uani 1 1 d .
H37 H 0.9148 0.8768 0.7709 0.076 Uiso 1 1 calc R
C38 C 0.7198(3) 0.83131(16) 0.73291(16) 0.0526(7) Uani 1 1 d .
H38 H 0.7505 0.7864 0.7518 0.063 Uiso 1 1 calc R
C39 C 0.6740(3) 0.59759(16) 0.82733(17) 0.0575(8) Uani 1 1 d .
C40 C 0.6574(3) 0.86216(18) 0.88529(16) 0.0535(7) Uani 1 1 d .

loop_
_atom_site_aniso_label
_atom_site_aniso_U_11
_atom_site_aniso_U_22
_atom_site_aniso_U_33
_atom_site_aniso_U_23
_atom_site_aniso_U_13
_atom_site_aniso_U_12
Co1 0.0354(2) 0.0455(2) 0.0399(2) 0.00233(16) 0.01166(16) 0.00268(15)
S1 0.0727(7) 0.0584(6) 0.1863(14) -0.0189(7) 0.0210(8) 0.0206(5)
S2 0.0986(8) 0.0684(6) 0.1452(11) -0.0325(7) 0.0618(8) -0.0192(6)
P1 0.0368(4) 0.0346(3) 0.0404(4) -0.0009(3) 0.0135(3) 0.0035(3)
P2 0.0345(3) 0.0385(4) 0.0395(4) 0.0030(3) 0.0117(3) 0.0011(3)
N1 0.0312(11) 0.0507(13) 0.0443(14) 0.0005(10) 0.0115(10) 0.0020(9)
N2 0.0568(16) 0.0647(17) 0.0617(18) 0.0100(14) 0.0202(14) 0.0221(13)
N3 0.0476(14) 0.0650(17) 0.0501(16) -0.0066(13) 0.0104(12) -0.0057(13)
C1 0.0523(17) 0.0349(14) 0.0435(16) -0.0008(12) 0.0210(14) 0.0047(12)
C2 0.0624(19) 0.0446(16) 0.0444(17) -0.0010(13) 0.0161(15) 0.0037(13)
C3 0.092(3) 0.057(2) 0.052(2) 0.0065(16) 0.0175(19) 0.0154(19)
C4 0.119(3) 0.056(2) 0.063(2) 0.0099(17) 0.047(3) 0.005(2)
C5 0.089(3) 0.064(2) 0.079(3) 0.0106(19) 0.045(2) -0.0038(19)
C6 0.062(2) 0.0595(19) 0.063(2) 0.0103(16) 0.0275(17) 0.0034(15)
C7 0.0319(13) 0.0372(14) 0.0422(16) -0.0044(11) 0.0101(12) 0.0026(10)
C8 0.0404(15) 0.0463(16) 0.0447(17) -0.0001(12) 0.0146(13) 0.0067(12)
C9 0.0434(16) 0.0560(18) 0.0469(17) -0.0077(14) 0.0138(14) 0.0139(13)
C10 0.084(3) 0.083(2) 0.073(2) -0.012(2) 0.042(2) 0.018(2)
C11 0.0625(19) 0.0421(17) 0.064(2) -0.0129(15) 0.0194(17) 0.0098(14)
C12 0.0603(19) 0.0370(15) 0.062(2) -0.0032(13) 0.0224(16) 0.0019(13)
C13 0.0367(14) 0.0412(15) 0.0435(16) -0.0036(12) 0.0098(12) 0.0025(11)
C14 0.0420(15) 0.0340(13) 0.0419(16) 0.0007(11) 0.0141(12) -0.0027(11)
C15 0.0495(19) 0.0571(19) 0.080(3) -0.0198(17) 0.0065(17) 0.0026(15)
C16 0.053(2) 0.072(2) 0.107(3) -0.017(2) -0.012(2) 0.0006(18)
C17 0.083(3) 0.073(3) 0.062(2) -0.0075(19) -0.001(2) -0.026(2)
C18 0.098(3) 0.068(2) 0.065(2) -0.0282(18) 0.039(2) -0.031(2)
C19 0.0616(19) 0.0524(18) 0.064(2) -0.0120(15) 0.0309(17) -0.0084(14)
C20 0.0382(14) 0.0358(14) 0.0422(16) 0.0074(11) 0.0117(12) 0.0008(11)
C21 0.0422(16) 0.0533(17) 0.057(2) 0.0047(14) 0.0192(15) 0.0068(13)
C22 0.0358(16) 0.071(2) 0.064(2) 0.0121(17) 0.0092(15) 0.0070(14)
C23 0.0401(16) 0.0635(19) 0.0492(19) 0.0067(15) 0.0047(14) -0.0026(14)
C24 0.053(2) 0.123(3) 0.057(2) -0.006(2) -0.0056(17) 0.002(2)
C25 0.0444(16) 0.0542(17) 0.0427(17) 0.0027(13) 0.0114(13) 0.0001(13)
C26 0.0348(13) 0.0379(14) 0.0420(16) 0.0048(11) 0.0106(12) -0.0021(11)
C27 0.0367(14) 0.0442(15) 0.0412(16) -0.0020(12) 0.0110(12) 0.0004(11)
C28 0.0629(19) 0.0537(17) 0.0445(18) 0.0042(14) 0.0195(15) 0.0067(14)
C29 0.065(2) 0.087(3) 0.0430(19) -0.0057(17) 0.0201(16) 0.0064(18)
C30 0.055(2) 0.081(3) 0.065(2) -0.0300(19) 0.0194(18) 0.0023(17)
C31 0.071(2) 0.0498(19) 0.091(3) -0.0204(19) 0.032(2) -0.0037(16)
C32 0.0587(19) 0.0471(17) 0.066(2) -0.0052(15) 0.0262(17) -0.0057(14)
C33 0.0418(15) 0.0428(15) 0.0353(15) -0.0023(11) 0.0170(12) -0.0027(11)
C34 0.0480(17) 0.0482(17) 0.058(2) 0.0095(14) 0.0122(15) -0.0001(13)
C35 0.080(2) 0.0449(18) 0.078(2) 0.0106(16) 0.025(2) -0.0105(16)
C36 0.062(2) 0.063(2) 0.077(2) -0.0105(18) 0.0298(19) -0.0241(17)
C37 0.0410(17) 0.073(2) 0.072(2) -0.0032(18) 0.0196(16) -0.0096(15)
C38 0.0420(16) 0.0509(17) 0.063(2) 0.0045(14) 0.0192(15) 0.0008(13)
C39 0.0451(17) 0.0547(19) 0.063(2) -0.0059(15) 0.0126(15) 0.0010(14)
C40 0.0363(15) 0.069(2) 0.0521(19) 0.0032(16) 0.0150(14) 0.0068(14)

loop_
_atom_type_symbol
_atom_type_description
_atom_type_scat_dispersion_real
_atom_type_scat_dispersion_imag
_atom_type_scat_source
C C 0.0033 0.0016 'International Tables Vol C Tables 4.2.6.8 and 6.1.1.4'
H H 0.0000 0.0000 'International Tables Vol C Tables 4.2.6.8 and 6.1.1.4'
Co Co 0.3494 0.9721 'International Tables Vol C Tables 4.2.6.8 and 6.1.1.4'
N N 0.0061 0.0033 'International Tables Vol C Tables 4.2.6.8 and 6.1.1.4'
P P 0.1023 0.0942 'International Tables Vol C Tables 4.2.6.8 and 6.1.1.4'
S S 0.1246 0.1234 'International Tables Vol C Tables 4.2.6.8 and 6.1.1.4'

loop_
_geom_angle_atom_site_label_1
_geom_angle_atom_site_label_2
_geom_angle_atom_site_label_3
_geom_angle
N2 Co1 N3 108.34(11)
N2 Co1 P1 108.33(9)
N3 Co1 P1 110.01(8)
N2 Co1 P2 107.49(8)
N3 Co1 P2 111.00(8)
P1 Co1 P2 111.55(3)
C14 P1 C1 104.31(12)
C14 P1 C7 108.91(12)
C1 P1 C7 106.31(12)
C14 P1 Co1 113.88(9)
C1 P1 Co1 117.47(9)
C7 P1 Co1 105.57(9)
C26 P2 C27 107.44(12)
C26 P2 C33 106.58(12)
C27 P2 C33 104.61(12)
C26 P2 Co1 109.13(9)
C27 P2 Co1 123.08(9)
C33 P2 Co1 104.84(9)
C13 N1 C20 118.2(2)
C13 N1 H1 120.8
C20 N1 H1 121.1
C39 N2 Co1 175.4(3)
C40 N3 Co1 159.2(3)
C2 C1 C6 118.8(3)
C2 C1 P1 118.4(2)
C6 C1 P1 122.7(2)
C1 C2 C3 120.4(3)
C1 C2 H2 119.8
C3 C2 H2 119.8
C4 C3 C2 119.6(3)
C4 C3 H3 120.2
C2 C3 H3 120.2
C3 C4 C5 120.6(3)
C3 C4 H4 119.7
C5 C4 H4 119.7
C4 C5 C6 119.8(3)
C4 C5 H5 120.1
C6 C5 H5 120.1
C1 C6 C5 120.7(3)
C1 C6 H6 119.6
C5 C6 H6 119.6
C8 C7 C13 118.7(2)
C8 C7 P1 123.8(2)
C13 C7 P1 116.9(2)
C9 C8 C7 121.7(3)
C9 C8 H8 119.1
C7 C8 H8 119.1
C11 C9 C8 118.1(3)
C11 C9 C10 120.7(3)
C8 C9 C10 121.2(3)
C9 C10 H10A 109.5
C9 C10 H10B 109.5
H10A C10 H10B 109.5
C9 C10 H10C 109.5
H10A C10 H10C 109.5
H10B C10 H10C 109.5
C9 C11 C12 121.6(3)
C9 C11 H11 119.2
C12 C11 H11 119.2
C11 C12 C13 119.9(3)
C11 C12 H12 120.0
C13 C12 H12 120.0
C12 C13 C7 119.9(3)
C12 C13 N1 120.7(3)
C7 C13 N1 119.4(2)
C15 C14 C19 118.9(3)
C15 C14 P1 123.3(2)
C19 C14 P1 117.8(2)
C14 C15 C16 120.1(3)
C14 C15 H15 120.0
C16 C15 H15 120.0
C17 C16 C15 120.8(4)
C17 C16 H16 119.6
C15 C16 H16 119.6
C18 C17 C16 119.8(3)
C18 C17 H17 120.1
C16 C17 H17 120.1
C17 C18 C19 120.3(3)
C17 C18 H18 119.9
C19 C18 H18 119.9
C18 C19 C14 120.2(3)
C18 C19 H19 119.9
C14 C19 H19 119.9
C21 C20 C26 120.5(3)
C21 C20 N1 121.8(2)
C26 C20 N1 117.7(2)
C20 C21 C22 119.1(3)
C20 C21 H21 120.5
C22 C21 H21 120.5
C23 C22 C21 122.2(3)
C23 C22 H22 118.9
C21 C22 H22 118.9
C22 C23 C25 117.8(3)
C22 C23 C24 120.7(3)
C25 C23 C24 121.5(3)
C23 C24 H24A 109.5
C23 C24 H24B 109.5
H24A C24 H24B 109.5
C23 C24 H24C 109.5
H24A C24 H24C 109.5
H24B C24 H24C 109.5
C23 C25 C26 121.4(3)
C23 C25 H25 119.3
C26 C25 H25 119.3
C20 C26 C25 119.1(2)
C20 C26 P2 115.67(19)
C25 C26 P2 124.9(2)
C32 C27 C28 118.8(3)
C32 C27 P2 119.7(2)
C28 C27 P2 121.4(2)
C27 C28 C29 120.7(3)
C27 C28 H28 119.6
C29 C28 H28 119.6
C30 C29 C28 120.1(3)
C30 C29 H29 120.0
C28 C29 H29 120.0
C29 C30 C31 119.6(3)
C29 C30 H30 120.2
C31 C30 H30 120.2
C30 C31 C32 120.8(3)
C30 C31 H31 119.6
C32 C31 H31 119.6
C27 C32 C31 120.0(3)
C27 C32 H32 120.0
C31 C32 H32 120.0
C34 C33 C38 118.6(3)
C34 C33 P2 123.8(2)
C38 C33 P2 117.5(2)
C33 C34 C35 119.9(3)
C33 C34 H34 120.0
C35 C34 H34 120.0
C36 C35 C34 120.7(3)
C36 C35 H35 119.7
C34 C35 H35 119.7
C37 C36 C35 119.9(3)
C37 C36 H36 120.1
C35 C36 H36 120.1
C36 C37 C38 120.2(3)
C36 C37 H37 119.9
C38 C37 H37 119.9
C37 C38 C33 120.6(3)
C37 C38 H38 119.7
C33 C38 H38 119.7
N2 C39 S1 179.1(3)
N3 C40 S2 179.1(3)

loop_
_geom_bond_atom_site_label_1
_geom_bond_atom_site_label_2
_geom_bond_distance
Co1 N2 1.931(3)
Co1 N3 1.938(3)
Co1 P1 2.3618(9)
Co1 P2 2.3771(9)
S1 C39 1.608(3)
S2 C40 1.605(4)
P1 C14 1.807(3)
P1 C1 1.816(3)
P1 C7 1.818(3)
P2 C26 1.812(3)
P2 C27 1.815(3)
P2 C33 1.817(3)
N1 C13 1.429(3)
N1 C20 1.439(3)
N1 H1 0.8600
N2 C39 1.142(3)
N3 C40 1.152(4)
C1 C2 1.376(4)
C1 C6 1.378(4)
C2 C3 1.395(4)
C2 H2 0.9300
C3 C4 1.364(5)
C3 H3 0.9300
C4 C5 1.365(5)
C4 H4 0.9300
C5 C6 1.384(4)
C5 H5 0.9300
C6 H6 0.9300
C7 C8 1.392(4)
C7 C13 1.394(4)
C8 C9 1.390(4)
C8 H8 0.9300
C9 C11 1.374(4)
C9 C10 1.507(4)
C10 H10A 0.9600
C10 H10B 0.9600
C10 H10C 0.9600
C11 C12 1.380(4)
C11 H11 0.9300
C12 C13 1.386(4)
C12 H12 0.9300
C14 C15 1.370(4)
C14 C19 1.379(4)
C15 C16 1.384(5)
C15 H15 0.9300
C16 C17 1.354(5)
C16 H16 0.9300
C17 C18 1.358(5)
C17 H17 0.9300
C18 C19 1.386(5)
C18 H18 0.9300
C19 H19 0.9300
C20 C21 1.379(4)
C20 C26 1.386(4)
C21 C22 1.383(4)
C21 H21 0.9300
C22 C23 1.379(4)
C22 H22 0.9300
C23 C25 1.387(4)
C23 C24 1.512(4)
C24 H24A 0.9600
C24 H24B 0.9600
C24 H24C 0.9600
C25 C26 1.392(4)
C25 H25 0.9300
C27 C32 1.380(4)
C27 C28 1.376(4)
C28 C29 1.383(4)
C28 H28 0.9300
C29 C30 1.365(5)
C29 H29 0.9300
C30 C31 1.366(5)
C30 H30 0.9300
C31 C32 1.381(4)
C31 H31 0.9300
C32 H32 0.9300
C33 C34 1.375(4)
C33 C38 1.387(4)
C34 C35 1.387(4)
C34 H34 0.9300
C35 C36 1.361(5)
C35 H35 0.9300
C36 C37 1.362(4)
C36 H36 0.9300
C37 C38 1.376(4)
C37 H37 0.9300
C38 H38 0.9300

loop_
_geom_torsion_atom_site_label_1
_geom_torsion_atom_site_label_2
_geom_torsion_atom_site_label_3
_geom_torsion_atom_site_label_4
_geom_torsion
N2 Co1 P1 C14 -87.91(12)
N3 Co1 P1 C14 153.83(12)
P2 Co1 P1 C14 30.20(10)
N2 Co1 P1 C1 34.42(13)
N3 Co1 P1 C1 -83.84(13)
P2 Co1 P1 C1 152.53(10)
N2 Co1 P1 C7 152.67(12)
N3 Co1 P1 C7 34.41(12)
P2 Co1 P1 C7 -89.22(9)
N2 Co1 P2 C26 141.18(12)
N3 Co1 P2 C26 -100.50(12)
P1 Co1 P2 C26 22.57(9)
N2 Co1 P2 C27 13.98(14)
N3 Co1 P2 C27 132.30(13)
P1 Co1 P2 C27 -104.63(10)
N2 Co1 P2 C33 -104.97(12)
N3 Co1 P2 C33 13.35(12)
P1 Co1 P2 C33 136.42(9)
N3 Co1 N2 C39 -72(4)
P1 Co1 N2 C39 169(4)
P2 Co1 N2 C39 48(4)
N2 Co1 N3 C40 144.8(7)
P1 Co1 N3 C40 -96.9(7)
P2 Co1 N3 C40 27.0(7)
C14 P1 C1 C2 146.5(2)
C7 P1 C1 C2 -98.5(2)
Co1 P1 C1 C2 19.4(2)
C14 P1 C1 C6 -31.7(3)
C7 P1 C1 C6 83.3(3)
Co1 P1 C1 C6 -158.8(2)
C6 C1 C2 C3 -1.4(4)
P1 C1 C2 C3 -179.6(2)
C1 C2 C3 C4 -0.1(5)
C2 C3 C4 C5 1.2(5)
C3 C4 C5 C6 -0.9(5)
C2 C1 C6 C5 1.7(4)
P1 C1 C6 C5 179.9(2)
C4 C5 C6 C1 -0.6(5)
C14 P1 C7 C8 99.4(2)
C1 P1 C7 C8 -12.5(3)
Co1 P1 C7 C8 -138.0(2)
C14 P1 C7 C13 -89.5(2)
C1 P1 C7 C13 158.6(2)
Co1 P1 C7 C13 33.1(2)
C13 C7 C8 C9 -1.4(4)
P1 C7 C8 C9 169.6(2)
C7 C8 C9 C11 0.8(4)
C7 C8 C9 C10 -177.6(3)
C8 C9 C11 C12 0.4(4)
C10 C9 C11 C12 178.9(3)
C9 C11 C12 C13 -1.0(5)
C11 C12 C13 C7 0.4(4)
C11 C12 C13 N1 -177.8(3)
C8 C7 C13 C12 0.8(4)
P1 C7 C13 C12 -170.8(2)
C8 C7 C13 N1 178.9(2)
P1 C7 C13 N1 7.4(3)
C20 N1 C13 C12 -99.5(3)
C20 N1 C13 C7 82.4(3)
C1 P1 C14 C15 94.9(3)
C7 P1 C14 C15 -18.3(3)
Co1 P1 C14 C15 -135.8(3)
C1 P1 C14 C19 -86.0(2)
C7 P1 C14 C19 160.8(2)
Co1 P1 C14 C19 43.3(2)
C19 C14 C15 C16 0.5(5)
P1 C14 C15 C16 179.5(3)
C14 C15 C16 C17 -0.5(6)
C15 C16 C17 C18 0.3(6)
C16 C17 C18 C19 0.0(6)
C17 C18 C19 C14 0.0(5)
C15 C14 C19 C18 -0.3(4)
P1 C14 C19 C18 -179.3(2)
C13 N1 C20 C21 26.8(3)
C13 N1 C20 C26 -153.9(2)
C26 C20 C21 C22 1.6(4)
N1 C20 C21 C22 -179.1(2)
C20 C21 C22 C23 -1.4(5)
C21 C22 C23 C25 0.0(5)
C21 C22 C23 C24 178.5(3)
C22 C23 C25 C26 1.0(4)
C24 C23 C25 C26 -177.5(3)
C21 C20 C26 C25 -0.6(4)
N1 C20 C26 C25 -179.9(2)
C21 C20 C26 P2 -174.6(2)
N1 C20 C26 P2 6.1(3)
C23 C25 C26 C20 -0.7(4)
C23 C25 C26 P2 172.7(2)
C27 P2 C26 C20 168.02(19)
C33 P2 C26 C20 -80.3(2)
Co1 P2 C26 C20 32.4(2)
C27 P2 C26 C25 -5.6(3)
C33 P2 C26 C25 106.1(2)
Co1 P2 C26 C25 -141.2(2)
C26 P2 C27 C32 -108.3(2)
C33 P2 C27 C32 138.7(2)
Co1 P2 C27 C32 19.6(3)
C26 P2 C27 C28 73.8(2)
C33 P2 C27 C28 -39.2(3)
Co1 P2 C27 C28 -158.3(2)
C32 C27 C28 C29 0.8(4)
P2 C27 C28 C29 178.7(2)
C27 C28 C29 C30 -0.3(5)
C28 C29 C30 C31 -0.4(5)
C29 C30 C31 C32 0.5(5)
C28 C27 C32 C31 -0.7(4)
P2 C27 C32 C31 -178.6(2)
C30 C31 C32 C27 0.0(5)
C26 P2 C33 C34 -5.4(3)
C27 P2 C33 C34 108.2(3)
Co1 P2 C33 C34 -121.0(2)
C26 P2 C33 C38 170.6(2)
C27 P2 C33 C38 -75.8(2)
Co1 P2 C33 C38 55.0(2)
C38 C33 C34 C35 1.9(4)
P2 C33 C34 C35 177.9(2)
C33 C34 C35 C36 -1.3(5)
C34 C35 C36 C37 0.1(6)
C35 C36 C37 C38 0.5(5)
C36 C37 C38 C33 0.1(5)
C34 C33 C38 C37 -1.3(4)
P2 C33 C38 C37 -177.6(2)
Co1 N2 C39 S1 145(20)
Co1 N3 C40 S2 91(25)
